data_4516528
loop_
_publ_author_name
'Kataeva, Olga'
'Khrizanforov, Mikhail'
'Budnikova, Yulia'
'Islamov, Daut'
'Burganov, Timur'
'Vandyukov, Alexander'
'Lyssenko, Konstantin'
'Mahns, Benjamin'
'Nohr, Markus'
'Hampel, Silke'
'Knupfer, Martin'

_publ_section_title
;
 Crystal Growth, Dynamic and Charge Transfer Properties of New Coronene
 Charge Transfer Complexes
;
_journal_issue 1
_journal_name_full 'Crystal Growth &amp; Design'
_journal_page_first 331
_journal_paper_doi 10.1021/acs.cgd.5b01301
_journal_volume 16
_journal_year 2015
_chemical_formula_moiety '2(C24 H12), C12 F4 N4'
_chemical_formula_sum 'C60 H24 F4 N4'
_chemical_formula_weight 876.83
_chemical_name_common 'Coronene F4TCNQ'
_space_group_crystal_system monoclinic
_space_group_IT_number 14
_space_group_name_Hall '-P 2yn'
_space_group_name_H-M_alt 'P 1 21/n 1'
_symmetry_cell_setting monoclinic
_symmetry_Int_Tables_number 14
_symmetry_space_group_name_H-M 'P 1 21/n 1'
_atom_sites_solution_hydrogens geom
_audit_creation_method SHELXL-2014/7
_cell_angle_alpha 90
_cell_angle_beta 92.9970(10)
_cell_angle_gamma 90
_cell_formula_units_Z 2
_cell_length_a 10.6777(3)
_cell_length_b 9.6459(3)
_cell_length_c 19.3207(6)
_cell_measurement_reflns_used 9936
_cell_measurement_temperature 260(2)
_cell_measurement_theta_max 68.68
_cell_measurement_theta_min 6.19
_cell_volume 1987.23(10)
_computing_cell_refinement 'APEX2  v2, 1-4  (Bruker AXS, 2005-2007)'
_computing_data_collection 'APEX2  v2, 1-4  (Bruker AXS, 2005-2007)'
_computing_data_reduction 'SAINT NT v6.0 (Bruker AXS, 2003)'
_computing_molecular_graphics 'ORTEP-3 for Windows (Farrugia, 1997)'
_computing_publication_material 'WinGX (Farrugia 1999), enCIFer (Allen et al. 2004)'
_computing_structure_refinement 'SHELXL-2013 (Sheldrick, 2013)'
_computing_structure_solution 'SHELXS-97 (Sheldrick, 2008)'
_diffrn_ambient_temperature 260(2)
_diffrn_measured_fraction_theta_full 0.995
_diffrn_measured_fraction_theta_max 0.995
_diffrn_measurement_device_type 'Bruker Kappa APEX DUO CCD'
_diffrn_measurement_method '\f and \w scans'
_diffrn_radiation_probe x-ray
_diffrn_radiation_type CuK\a
_diffrn_radiation_wavelength 1.54178
_diffrn_reflns_av_R_equivalents 0.0191
_diffrn_reflns_av_unetI/netI 0.0106
_diffrn_reflns_Laue_measured_fraction_full 0.995
_diffrn_reflns_Laue_measured_fraction_max 0.995
_diffrn_reflns_limit_h_max 12
_diffrn_reflns_limit_h_min -12
_diffrn_reflns_limit_k_max 11
_diffrn_reflns_limit_k_min -11
_diffrn_reflns_limit_l_max 22
_diffrn_reflns_limit_l_min -22
_diffrn_reflns_number 22280
_diffrn_reflns_point_group_measured_fraction_full 0.995
_diffrn_reflns_point_group_measured_fraction_max 0.995
_diffrn_reflns_theta_full 66.978
_diffrn_reflns_theta_max 66.978
_diffrn_reflns_theta_min 6.187
_diffrn_source 'microfocus tube'
_exptl_absorpt_coefficient_mu 0.815
_exptl_absorpt_correction_T_max 0.9839
_exptl_absorpt_correction_T_min 0.7806
_exptl_absorpt_correction_type multi-scan
_exptl_absorpt_process_details 'SADABS version 2.10 (Sheldrick,Bruker AXS Inc.)'
_exptl_crystal_colour black
_exptl_crystal_density_diffrn 1.465
_exptl_crystal_description needle
_exptl_crystal_F_000 896
_exptl_crystal_size_max 0.480
_exptl_crystal_size_mid 0.120
_exptl_crystal_size_min 0.080
_refine_diff_density_max 0.717
_refine_diff_density_min -0.366
_refine_diff_density_rms 0.057
_refine_ls_extinction_method none
_refine_ls_goodness_of_fit_ref 1.108
_refine_ls_hydrogen_treatment constr
_refine_ls_matrix_type full
_refine_ls_number_parameters 307
_refine_ls_number_reflns 3524
_refine_ls_number_restraints 0
_refine_ls_restrained_S_all 1.108
_refine_ls_R_factor_all 0.0861
_refine_ls_R_factor_gt 0.0800
_refine_ls_shift/su_max 0.000
_refine_ls_shift/su_mean 0.000
_refine_ls_structure_factor_coef Fsqd
_refine_ls_weighting_details 'w=1/[\s^2^(Fo^2^)+(0.1164P)^2^+1.4775P] where P=(Fo^2^+2Fc^2^)/3'
_refine_ls_weighting_scheme calc
_refine_ls_wR_factor_gt 0.2258
_refine_ls_wR_factor_ref 0.2307
_reflns_Friedel_coverage 0.000
_reflns_number_gt 3108
_reflns_number_total 3524
_reflns_threshold_expression 'I > 2\s(I)'
_cod_data_source_file cg5b01301_si_007.cif
_cod_data_source_block mar134-260-abs
_cod_original_sg_symbol_H-M 'P 21/n'
_cod_database_code 4516528
_shelx_shelxl_version_number 2014/7
_shelx_space_group_comment
;
The symmetry employed for this shelxl refinement is uniquely defined
by the following loop, which should always be used as a source of
symmetry information in preference to the above space-group names.
They are only intended as comments.
;
_shelx_estimated_absorpt_t_min 0.696
_shelx_estimated_absorpt_t_max 0.938

loop_
_space_group_symop_operation_xyz
'x, y, z'
'-x+1/2, y+1/2, -z+1/2'
'-x, -y, -z'
'x-1/2, -y-1/2, z-1/2'

loop_
_atom_site_label
_atom_site_type_symbol
_atom_site_fract_x
_atom_site_fract_y
_atom_site_fract_z
_atom_site_U_iso_or_equiv
_atom_site_adp_type
_atom_site_occupancy
_atom_site_site_symmetry_order
_atom_site_calc_flag
_atom_site_refinement_flags_posn
_atom_site_refinement_flags_adp
C1 C 0.0867(4) 0.2960(7) 0.1508(4) 0.121(2) Uani 1 1 d . .
H1A H 0.0666 0.2617 0.1938 0.146 Uiso 1 1 calc R U
C2 C 0.0786(4) 0.2107(5) 0.0974(4) 0.121(2) Uani 1 1 d . .
H2A H 0.0567 0.1185 0.1040 0.145 Uiso 1 1 calc R U
C3 C 0.0919(4) 0.1758(5) -0.0300(5) 0.131(3) Uani 1 1 d . .
H3A H 0.0682 0.0836 -0.0257 0.157 Uiso 1 1 calc R U
C4 C 0.1143(4) 0.2248(7) -0.0940(4) 0.135(3) Uani 1 1 d . .
H4A H 0.1045 0.1664 -0.1321 0.162 Uiso 1 1 calc R U
C5 C 0.1787(4) 0.4255(8) -0.1708(2) 0.120(2) Uani 1 1 d . .
H5A H 0.1685 0.3744 -0.2115 0.144 Uiso 1 1 calc R U
C6 C 0.2190(4) 0.5615(9) -0.1726(2) 0.122(2) Uani 1 1 d . .
H6A H 0.2362 0.5983 -0.2155 0.147 Uiso 1 1 calc R U
C7 C 0.2779(4) 0.7881(6) -0.1201(3) 0.1005(17) Uani 1 1 d . .
H7A H 0.2968 0.8275 -0.1623 0.121 Uiso 1 1 calc R U
C8 C 0.2900(4) 0.8648(6) -0.0593(4) 0.115(2) Uani 1 1 d . .
H8A H 0.3193 0.9553 -0.0618 0.138 Uiso 1 1 calc R U
C9 C 0.2710(3) 0.8955(4) 0.0652(3) 0.0954(15) Uani 1 1 d . .
H9A H 0.3000 0.9862 0.0629 0.114 Uiso 1 1 calc R U
C10 C 0.2394(4) 0.8448(6) 0.1270(3) 0.1110(19) Uani 1 1 d . .
H10A H 0.2444 0.9022 0.1657 0.133 Uiso 1 1 calc R U
C11 C 0.1682(4) 0.6533(8) 0.1965(2) 0.1035(18) Uani 1 1 d . .
H11A H 0.1735 0.7093 0.2357 0.124 Uiso 1 1 calc R U
C12 C 0.1303(4) 0.5223(8) 0.2038(2) 0.112(2) Uani 1 1 d . .
H12A H 0.1085 0.4904 0.2470 0.135 Uiso 1 1 calc R U
C13 C 0.1030(3) 0.2587(4) 0.0304(3) 0.0877(14) Uani 1 1 d . .
C14 C 0.1520(3) 0.3620(5) -0.1033(2) 0.0930(15) Uani 1 1 d . .
C15 C 0.2351(3) 0.6448(5) -0.11683(19) 0.0894(14) Uani 1 1 d . .
C16 C 0.2615(3) 0.8151(4) 0.0034(3) 0.0826(11) Uani 1 1 d . .
C17 C 0.2002(3) 0.7108(5) 0.1340(2) 0.0839(12) Uani 1 1 d . .
C18 C 0.1233(3) 0.4332(5) 0.14687(19) 0.0852(12) Uani 1 1 d . .
C19 C 0.1407(2) 0.3986(3) 0.02183(16) 0.0519(7) Uani 1 1 d . .
C20 C 0.1657(2) 0.4483(3) -0.04478(14) 0.0507(7) Uani 1 1 d . .
C21 C 0.2062(2) 0.5896(3) -0.05184(15) 0.0562(8) Uani 1 1 d . .
C22 C 0.2192(2) 0.6752(3) 0.00848(18) 0.0564(8) Uani 1 1 d . .
C23 C 0.1900(2) 0.6223(3) 0.07330(15) 0.0551(7) Uani 1 1 d . .
C24 C 0.1517(2) 0.4865(3) 0.07963(14) 0.0548(7) Uani 1 1 d . .
C25 C 0.4672(2) 0.4211(3) 0.05593(12) 0.0446(6) Uani 1 1 d . .
F25 F 0.43315(15) 0.34530(17) 0.10932(7) 0.0561(5) Uani 1 1 d . .
C26 C 0.5079(2) 0.5616(3) 0.06885(12) 0.0432(6) Uani 1 1 d . .
C27 C 0.5396(2) 0.6358(3) 0.00770(13) 0.0445(6) Uani 1 1 d . .
F27 F 0.57976(15) 0.76572(17) 0.01438(8) 0.0560(5) Uani 1 1 d . .
C28 C 0.5172(2) 0.6191(3) 0.13418(13) 0.0485(6) Uani 1 1 d . .
C29 C 0.5549(3) 0.7590(3) 0.14798(14) 0.0542(7) Uani 1 1 d . .
N29 N 0.5836(3) 0.8695(3) 0.16394(14) 0.0719(8) Uani 1 1 d . .
C30 C 0.4916(3) 0.5448(3) 0.19617(14) 0.0561(7) Uani 1 1 d . .
N30 N 0.4760(3) 0.4937(3) 0.24819(14) 0.0778(9) Uani 1 1 d . .

loop_
_atom_site_aniso_label
_atom_site_aniso_U_11
_atom_site_aniso_U_22
_atom_site_aniso_U_33
_atom_site_aniso_U_23
_atom_site_aniso_U_13
_atom_site_aniso_U_12
C1 0.073(3) 0.140(5) 0.155(5) 0.101(4) 0.045(3) 0.044(3)
C2 0.059(2) 0.083(3) 0.226(7) 0.080(4) 0.051(3) 0.015(2)
C3 0.045(2) 0.059(2) 0.288(9) -0.051(4) 0.004(4) -0.0023(17)
C4 0.047(2) 0.136(5) 0.217(7) -0.122(5) -0.026(3) 0.020(3)
C5 0.059(2) 0.233(7) 0.067(3) -0.077(4) -0.0188(19) 0.058(3)
C6 0.068(3) 0.249(8) 0.050(2) 0.007(4) 0.0015(18) 0.065(4)
C7 0.072(2) 0.121(4) 0.112(3) 0.080(3) 0.034(2) 0.025(2)
C8 0.068(2) 0.102(3) 0.178(6) 0.071(4) 0.032(3) 0.022(2)
C9 0.056(2) 0.058(2) 0.171(5) -0.045(3) -0.003(2) 0.0050(16)
C10 0.060(2) 0.124(4) 0.148(5) -0.074(4) -0.014(3) 0.012(2)
C11 0.063(2) 0.198(6) 0.049(2) -0.023(3) -0.0086(17) 0.034(3)
C12 0.071(3) 0.213(7) 0.054(2) 0.027(3) 0.0101(18) 0.050(3)
C13 0.0367(15) 0.059(2) 0.169(4) 0.019(2) 0.016(2) 0.0062(14)
C14 0.0425(16) 0.141(4) 0.093(3) -0.068(3) -0.0164(16) 0.031(2)
C15 0.0564(18) 0.151(4) 0.063(2) 0.043(2) 0.0175(15) 0.041(2)
C16 0.0498(17) 0.068(2) 0.131(3) 0.014(2) 0.0129(19) 0.0100(15)
C17 0.0449(16) 0.110(3) 0.095(3) -0.027(2) -0.0096(16) 0.0224(18)
C18 0.0518(18) 0.132(4) 0.073(2) 0.031(2) 0.0142(16) 0.036(2)
C19 0.0300(12) 0.0511(15) 0.0749(19) 0.0111(13) 0.0063(11) 0.0070(10)
C20 0.0310(12) 0.0653(17) 0.0554(15) -0.0113(13) -0.0022(10) 0.0125(11)
C21 0.0347(12) 0.079(2) 0.0557(16) 0.0266(14) 0.0083(11) 0.0188(13)
C22 0.0342(13) 0.0408(14) 0.094(2) 0.0004(14) 0.0003(13) 0.0083(10)
C23 0.0380(13) 0.0729(19) 0.0540(16) -0.0094(14) -0.0019(11) 0.0133(12)
C24 0.0373(13) 0.077(2) 0.0508(15) 0.0109(13) 0.0045(11) 0.0173(13)
C25 0.0358(12) 0.0603(15) 0.0378(12) 0.0021(11) 0.0045(9) 0.0013(11)
F25 0.0600(9) 0.0670(10) 0.0421(8) 0.0043(7) 0.0087(7) -0.0049(7)
C26 0.0311(11) 0.0594(15) 0.0389(12) -0.0032(11) 0.0017(9) 0.0032(10)
C27 0.0333(12) 0.0549(15) 0.0453(13) -0.0034(11) 0.0012(10) 0.0002(10)
F27 0.0601(9) 0.0555(9) 0.0526(9) -0.0048(7) 0.0043(7) -0.0080(7)
C28 0.0390(12) 0.0649(17) 0.0417(13) -0.0050(12) 0.0034(10) 0.0030(11)
C29 0.0499(14) 0.072(2) 0.0404(14) -0.0095(13) 0.0031(11) 0.0001(13)
N29 0.0830(19) 0.0781(19) 0.0548(15) -0.0141(13) 0.0053(13) -0.0093(15)
C30 0.0552(16) 0.0716(18) 0.0422(15) -0.0080(13) 0.0084(12) 0.0017(13)
N30 0.096(2) 0.091(2) 0.0478(15) -0.0026(14) 0.0186(14) -0.0024(17)

loop_
_atom_type_symbol
_atom_type_description
_atom_type_scat_dispersion_real
_atom_type_scat_dispersion_imag
_atom_type_scat_source
C C 0.0181 0.0091 'International Tables Vol C Tables 4.2.6.8 and 6.1.1.4'
H H 0.0000 0.0000 'International Tables Vol C Tables 4.2.6.8 and 6.1.1.4'
N N 0.0311 0.0180 'International Tables Vol C Tables 4.2.6.8 and 6.1.1.4'
F F 0.0727 0.0534 'International Tables Vol C Tables 4.2.6.8 and 6.1.1.4'

loop_
_geom_angle_atom_site_label_1
_geom_angle_atom_site_label_2
_geom_angle_atom_site_label_3
_geom_angle
_geom_angle_site_symmetry_1
_geom_angle_site_symmetry_3
C2 C1 C18 124.2(5) . .
C2 C1 H1A 117.9 . .
C18 C1 H1A 117.9 . .
C1 C2 C13 120.3(4) . .
C1 C2 H2A 119.8 . .
C13 C2 H2A 119.8 . .
C4 C3 C13 122.9(5) . .
C4 C3 H3A 118.5 . .
C13 C3 H3A 118.5 . .
C3 C4 C14 120.9(5) . .
C3 C4 H4A 119.5 . .
C14 C4 H4A 119.5 . .
C6 C5 C14 119.3(4) . .
C6 C5 H5A 120.4 . .
C14 C5 H5A 120.4 . .
C15 C6 C5 125.0(5) . .
C15 C6 H6A 117.5 . .
C5 C6 H6A 117.5 . .
C8 C7 C15 118.9(4) . .
C8 C7 H7A 120.6 . .
C15 C7 H7A 120.6 . .
C16 C8 C7 123.7(5) . .
C16 C8 H8A 118.2 . .
C7 C8 H8A 118.2 . .
C10 C9 C16 122.3(4) . .
C10 C9 H9A 118.8 . .
C16 C9 H9A 118.8 . .
C9 C10 C17 121.5(4) . .
C9 C10 H10A 119.3 . .
C17 C10 H10A 119.3 . .
C12 C11 C17 124.0(5) . .
C12 C11 H11A 118.0 . .
C17 C11 H11A 118.0 . .
C11 C12 C18 120.2(4) . .
C11 C12 H12A 119.9 . .
C18 C12 H12A 119.9 . .
C2 C13 C3 124.1(5) . .
C2 C13 C19 119.0(5) . .
C3 C13 C19 117.0(5) . .
C4 C14 C20 118.3(5) . .
C4 C14 C5 125.1(5) . .
C20 C14 C5 116.5(5) . .
C6 C15 C21 117.4(5) . .
C6 C15 C7 123.9(5) . .
C21 C15 C7 118.7(4) . .
C8 C16 C9 123.3(5) . .
C8 C16 C22 118.9(5) . .
C9 C16 C22 117.8(4) . .
C10 C17 C11 123.7(5) . .
C10 C17 C23 119.1(4) . .
C11 C17 C23 117.2(5) . .
C1 C18 C12 123.4(5) . .
C1 C18 C24 117.6(5) . .
C12 C18 C24 119.0(5) . .
C24 C19 C20 120.6(3) . .
C24 C19 C13 119.7(3) . .
C20 C19 C13 119.8(3) . .
C14 C20 C19 121.1(3) . .
C14 C20 C21 120.2(3) . .
C19 C20 C21 118.7(3) . .
C15 C21 C22 119.4(3) . .
C15 C21 C20 121.5(3) . .
C22 C21 C20 119.1(2) . .
C23 C22 C16 119.4(3) . .
C23 C22 C21 120.1(3) . .
C16 C22 C21 120.5(3) . .
C24 C23 C22 120.3(3) . .
C24 C23 C17 119.8(3) . .
C22 C23 C17 119.8(3) . .
C23 C24 C19 121.1(3) . .
C23 C24 C18 119.7(3) . .
C19 C24 C18 119.2(3) . .
F25 C25 C27 118.7(2) . 3_665
F25 C25 C26 118.3(2) . .
C27 C25 C26 122.9(2) 3_665 .
C28 C26 C27 122.9(3) . .
C28 C26 C25 123.0(2) . .
C27 C26 C25 114.1(2) . .
F27 C27 C25 118.4(2) . 3_665
F27 C27 C26 118.6(2) . .
C25 C27 C26 123.0(3) 3_665 .
C26 C28 C29 123.9(2) . .
C26 C28 C30 123.8(3) . .
C29 C28 C30 112.3(2) . .
N29 C29 C28 175.1(3) . .
N30 C30 C28 174.7(3) . .

loop_
_geom_bond_atom_site_label_1
_geom_bond_atom_site_label_2
_geom_bond_distance
_geom_bond_site_symmetry_2
C1 C2 1.318(9) .
C1 C18 1.384(8) .
C1 H1A 0.9300 .
C2 C13 1.413(8) .
C2 H2A 0.9300 .
C3 C4 1.356(9) .
C3 C13 1.414(9) .
C3 H3A 0.9300 .
C4 C14 1.397(9) .
C4 H4A 0.9300 .
C5 C6 1.381(8) .
C5 C14 1.481(8) .
C5 H5A 0.9300 .
C6 C15 1.348(8) .
C6 H6A 0.9300 .
C7 C8 1.389(8) .
C7 C15 1.458(7) .
C7 H7A 0.9300 .
C8 C16 1.352(7) .
C8 H8A 0.9300 .
C9 C10 1.350(7) .
C9 C16 1.422(6) .
C9 H9A 0.9300 .
C10 C17 1.367(7) .
C10 H10A 0.9300 .
C11 C12 1.336(8) .
C11 C17 1.388(7) .
C11 H11A 0.9300 .
C12 C18 1.394(7) .
C12 H12A 0.9300 .
C13 C19 1.420(4) .
C14 C20 1.406(4) .
C15 C21 1.413(4) .
C16 C22 1.429(5) .
C17 C23 1.450(5) .
C18 C24 1.444(4) .
C19 C24 1.402(4) .
C19 C20 1.412(4) .
C20 C21 1.439(4) .
C21 C22 1.429(5) .
C22 C23 1.402(4) .
C23 C24 1.380(4) .
C25 F25 1.330(3) .
C25 C27 1.345(4) 3_665
C25 C26 1.441(4) .
C26 C28 1.378(3) .
C26 C27 1.437(4) .
C27 F27 1.329(3) .
C27 C25 1.345(4) 3_665
C28 C29 1.429(4) .
C28 C30 1.434(4) .
C29 N29 1.147(4) .
C30 N30 1.139(4) .

loop_
_geom_torsion_atom_site_label_1
_geom_torsion_atom_site_label_2
_geom_torsion_atom_site_label_3
_geom_torsion_atom_site_label_4
_geom_torsion
_geom_torsion_site_symmetry_1
_geom_torsion_site_symmetry_4
C18 C1 C2 C13 -2.6(7) . .
C13 C3 C4 C14 1.0(7) . .
C14 C5 C6 C15 -0.9(6) . .
C15 C7 C8 C16 -1.5(6) . .
C16 C9 C10 C17 2.2(6) . .
C17 C11 C12 C18 1.3(7) . .
C1 C2 C13 C3 -177.6(4) . .
C1 C2 C13 C19 2.2(6) . .
C4 C3 C13 C2 179.1(4) . .
C4 C3 C13 C19 -0.7(6) . .
C3 C4 C14 C20 -0.3(6) . .
C3 C4 C14 C5 -180.0(4) . .
C6 C5 C14 C4 -178.1(4) . .
C6 C5 C14 C20 2.2(5) . .
C5 C6 C15 C21 -1.4(6) . .
C5 C6 C15 C7 179.9(4) . .
C8 C7 C15 C6 179.4(4) . .
C8 C7 C15 C21 0.6(5) . .
C7 C8 C16 C9 -178.3(4) . .
C7 C8 C16 C22 1.5(6) . .
C10 C9 C16 C8 178.5(4) . .
C10 C9 C16 C22 -1.3(5) . .
C9 C10 C17 C11 179.1(4) . .
C9 C10 C17 C23 -1.2(6) . .
C12 C11 C17 C10 -179.7(4) . .
C12 C11 C17 C23 0.7(6) . .
C2 C1 C18 C12 179.4(4) . .
C2 C1 C18 C24 1.3(6) . .
C11 C12 C18 C1 179.0(4) . .
C11 C12 C18 C24 -3.0(6) . .
C2 C13 C19 C24 -0.6(4) . .
C3 C13 C19 C24 179.2(3) . .
C2 C13 C19 C20 179.9(3) . .
C3 C13 C19 C20 -0.3(4) . .
C4 C14 C20 C19 -0.7(4) . .
C5 C14 C20 C19 179.0(2) . .
C4 C14 C20 C21 179.0(3) . .
C5 C14 C20 C21 -1.3(4) . .
C24 C19 C20 C14 -178.5(2) . .
C13 C19 C20 C14 1.0(4) . .
C24 C19 C20 C21 1.8(4) . .
C13 C19 C20 C21 -178.8(2) . .
C6 C15 C21 C22 -178.6(3) . .
C7 C15 C21 C22 0.2(4) . .
C6 C15 C21 C20 2.3(4) . .
C7 C15 C21 C20 -178.8(3) . .
C14 C20 C21 C15 -1.0(4) . .
C19 C20 C21 C15 178.7(2) . .
C14 C20 C21 C22 180.0(2) . .
C19 C20 C21 C22 -0.3(3) . .
C8 C16 C22 C23 179.7(3) . .
C9 C16 C22 C23 -0.5(4) . .
C8 C16 C22 C21 -0.6(5) . .
C9 C16 C22 C21 179.2(3) . .
C15 C21 C22 C23 179.5(2) . .
C20 C21 C22 C23 -1.5(4) . .
C15 C21 C22 C16 -0.2(4) . .
C20 C21 C22 C16 178.8(2) . .
C16 C22 C23 C24 -178.5(2) . .
C21 C22 C23 C24 1.8(4) . .
C16 C22 C23 C17 1.4(4) . .
C21 C22 C23 C17 -178.3(2) . .
C10 C17 C23 C24 179.4(3) . .
C11 C17 C23 C24 -1.0(4) . .
C10 C17 C23 C22 -0.6(4) . .
C11 C17 C23 C22 179.1(3) . .
C22 C23 C24 C19 -0.3(4) . .
C17 C23 C24 C19 179.8(2) . .
C22 C23 C24 C18 179.3(2) . .
C17 C23 C24 C18 -0.6(4) . .
C20 C19 C24 C23 -1.5(4) . .
C13 C19 C24 C23 179.0(2) . .
C20 C19 C24 C18 178.9(2) . .
C13 C19 C24 C18 -0.6(4) . .
C1 C18 C24 C23 -179.3(3) . .
C12 C18 C24 C23 2.6(4) . .
C1 C18 C24 C19 0.3(4) . .
C12 C18 C24 C19 -177.8(3) . .
F25 C25 C26 C28 2.4(4) . .
C27 C25 C26 C28 -178.7(2) 3_665 .
F25 C25 C26 C27 -178.51(19) . .
C27 C25 C26 C27 0.4(4) 3_665 .
C28 C26 C27 F27 0.0(4) . .
C25 C26 C27 F27 -179.1(2) . .
C28 C26 C27 C25 178.7(2) . 3_665
C25 C26 C27 C25 -0.4(4) . 3_665
C27 C26 C28 C29 2.3(4) . .
C25 C26 C28 C29 -178.7(2) . .
C27 C26 C28 C30 -177.0(2) . .
C25 C26 C28 C30 2.0(4) . .
